data_1519010
loop_
_publ_author_name
'Chen, B. H.'
'Yao, H. H.'
'Huang, W. T.'
'Chattopadhyay, P.'
'Lo, J. M.'
'Lu, T. H.'

_publ_section_title
;
 Syntheses and molecular structures of three Cu(II) complexes with
 tetradentate imine-phenols
;
_journal_name_full 'Solid State Sciences'
_journal_page_first 119
_journal_page_last 131
_journal_volume 1
_journal_year 1999
_chemical_formula_sum 'C38 H40 Cu2 N4 O4'
_chemical_formula_weight 743.84
_space_group_IT_number 15
_symmetry_cell_setting monoclinic
_symmetry_space_group_name_Hall '-A 2yab'
_symmetry_space_group_name_H-M 'A 1 2/n 1'
_cell_angle_alpha 90
_cell_angle_beta 113.786(5)
_cell_angle_gamma 90
_cell_formula_units_Z 4
_cell_length_a 18.888(2)
_cell_length_b 10.3781(7)
_cell_length_c 19.930(1)
_cell_volume 3574.9(5)
_diffrn_ambient_temperature 298
_diffrn_radiation_probe x-ray
_diffrn_radiation_type MoK\a
_diffrn_radiation_wavelength 0.70930
_exptl_absorpt_coefficient_mu 1.24
_exptl_crystal_density_diffrn 1.382
_exptl_crystal_F_000 1547
_refine_ls_number_parameters 217
_refine_ls_number_reflns 1857
_refine_ls_R_factor_gt 0.047
_refine_ls_wR_factor_gt 0.069
_cod_data_source_file SSS-1999-1-119-131-3.cif
_cod_data_source_block complex-3
_cod_depositor_comments
;
 Changing the symmetry operation id associated with operation '0.5-x,0.5+y,-z'
 from '8' to '7' in order to make all of the id values unique.

 Antanas Vaitkus,
 2018-07-07
;
_cod_original_cell_volume 3575.0(5)
_cod_original_sg_symbol_H-M 'A 2/n'
_cod_original_formula_sum 'C38 H40 N4 O4 Cu2'
_cod_database_code 1519010

loop_
_symmetry_equiv_pos_site_id
_symmetry_equiv_pos_as_xyz
1 x,y,z
2 -x,-y,-z
3 0.5-x,y,0.5-z
4 0.5+x,-y,0.5+z
5 x,0.5+y,0.5+z
6 -x,0.5-y,0.5-z
7 0.5-x,0.5+y,-z
8 0.5+x,0.5-y,z

loop_
_atom_site_label
_atom_site_type_symbol
_atom_site_thermal_displace_type
_atom_site_fract_x
_atom_site_fract_y
_atom_site_fract_z
_atom_site_occupancy
_atom_site_U_iso_or_equiv
_atom_site_calc_flag
_atom_site_refinement_flags
_atom_site_disorder_assembly
_atom_site_disorder_group
Cu Cu Uiso 0.11371(4) 0.25300(7) 0.03221(4) 1.000 0.0588(4) . . . .
O1 O Uiso 0.1299(2) 0.2822(4) -0.0537(2) 1.000 0.068(3) . . . .
O2 O Uiso 0.1283(3) 0.3033(4) 0.1278(2) 1.000 0.077(3) . . . .
N1 N Uiso 0.1923(2) 0.1168(4) 0.0676(5) 1.000 0.057(3) . . . .
N2 N Uiso 0.0060(3) 0.3101(5) -0.0126(3) 1.000 0.068(4) . . . .
C1 C Uiso 0.0753(4) 0.3406(5) 0.1503(4) 1.000 0.072(5) . . . .
C2 C Uiso 0.0980(5) 0.3646(7) 0.2257(4) 1.000 0.091(5) . . . .
C3 C Uiso 0.0455(7) 0.4054(8) 0.2534(5) 1.000 0.117(9) . . . .
C4 C Uiso -0.0296(7) 0.4222(9) 0.2078(7) 1.000 0.123(10) . . . .
C5 C Uiso -0.0561(5) 0.4008(8) 0.1329(6) 1.000 0.113(8) . . . .
C6 C Uiso -0.0021(4) 0.3604(6) 0.1032(4) 1.000 0.081(5) . . . .
C7 C Uiso -0.0311(4) 0.3485(7) 0.0259(4) 1.000 0.087(5) . . . .
C8 C Uiso -0.0362(4) 0.3113(8) -0.0937(4) 1.000 0.086(5) . . . .
C9 C Uiso -0.0513(4) 0.1780(8) -0.1234(3) 1.000 0.090(5) . . . .
C10 C Uiso 0.1159(5) -0.1139(8) 0.1066(4) 1.000 0.099(5) . . . .
C11 C Uiso 0.1486(4) -0.0051(9) 0.1507(4) 1.000 0.101(5) . . . .
C12 C Uiso 0.2153(3) 0.0634(6) 0.1424(3) 1.000 0.071(4) . . . .
C13 C Uiso 0.2234(3) 0.0650(5) 0.0277(3) 1.000 0.062(4) . . . .
C14 C Uiso 0.2132(3) 0.1018(5) -0.0450(3) 1.000 0.056(4) . . . .
C15 C Uiso 0.2511(3) 0.0295(6) -0.0813(4) 1.000 0.072(4) . . . .
C16 C Uiso 0.2439(4) 0.0596(7) -0.1510(4) 1.000 0.077(5) . . . .
C17 C Uiso 0.1978(4) 0.1617(7) -0.1862(3) 1.000 0.076(5) . . . .
C18 C Uiso 0.1593(4) 0.2340(5) -0.1543(3) 1.000 0.067(4) . . . .
C19 C Uiso 0.1663(3) 0.2086(5) -0.0825(3) 1.000 0.057(4) . . . .

loop_
_atom_type_symbol
_atom_type_description
_atom_type_scat_dispersion_real
_atom_type_scat_dispersion_imag
_atom_type_scat_source
C C 0.0033 0.0016 ' International Tables Vol C Tables 4.2.6.8 and 6.1.1.4'
Cu Cu 0.3201 1.2651 ' International Tables Vol C Tables 4.2.6.8 and 6.1.1.4'
N N 0.0061 0.0033 ' International Tables Vol C Tables 4.2.6.8 and 6.1.1.4'
O O 0.0106 0.0060 ' International Tables Vol C Tables 4.2.6.8 and 6.1.1.4'

loop_
_geom_angle_atom_site_label_1
_geom_angle_atom_site_label_2
_geom_angle_atom_site_label_3
_geom_angle
_geom_angle_site_symmetry_1
_geom_angle_site_symmetry_2
_geom_angle_site_symmetry_3
_geom_angle_publ_flag
O1 Cu O2 149.8(2) . . . yes
O1 Cu N1 93.8(3) . . . yes
O1 Cu N2 93.3(2) . . . yes
O2 Cu N1 93.2(3) . . . yes
O2 Cu N2 94.5(2) . . . yes
N1 Cu N2 151.5(2) . . . yes
Cu O1 C19 127.9(4) . . . yes
Cu O2 C1 127.4(5) . . . yes
Cu N1 C12 120.2(5) . . . yes
Cu N1 C13 123.3(6) . . . yes
C12 N1 C13 116.5(5) . . . yes
Cu N2 C7 122.4(5) . . . yes
Cu N2 C8 120.1(5) . . . yes
C7 N2 C8 117.5(6) . . . yes
O2 C1 C2 118.2(7) . . . yes
O2 C1 C6 123.4(6) . . . yes
C2 C1 C6 118.5(7) . . . no
C1 C2 C3 121.5(8) . . . no
C2 C3 C4 119.9(9) . . . no
C3 C4 C5 121.9(12) . . . no
C4 C5 C6 118.9(10) . . . no
C1 C6 C5 119.4(7) . . . no
C1 C6 C7 123.9(7) . . . no
C5 C6 C7 116.6(8) . . . no
N2 C7 C6 127.4(7) . . . yes
N2 C8 C9 111.0(6) . . . yes
C10 C11 C12 118.9(7) . . . no
N1 C12 C11 111.5(5) . . . yes
N1 C13 C14 127.3(6) . . . yes
C13 C14 C15 119.0(5) . . . no
C13 C14 C19 122.5(5) . . . no
C15 C14 C19 118.5(5) . . . no
C14 C15 C16 122.0(6) . . . no
C15 C16 C17 118.4(7) . . . no
C16 C17 C18 122.2(6) . . . no
C17 C18 C19 121.4(5) . . . no
O1 C19 C14 123.4(5) . . . yes
O1 C19 C18 119.2(5) . . . yes
C14 C19 C18 117.5(5) . . . no

loop_
_geom_bond_atom_site_label_1
_geom_bond_atom_site_label_2
_geom_bond_distance
_geom_bond_site_symmetry_1
_geom_bond_site_symmetry_2
_geom_bond_publ_flag
Cu O1 1.881(4) . . yes
Cu O2 1.885(4) . . yes
Cu N1 1.963(5) . . yes
Cu N2 1.955(6) . . yes
O1 C19 1.305(7) . . yes
O2 C1 1.310(10) . . yes
N1 C12 1.482(10) . . yes
N1 C13 1.282(9) . . yes
N2 C7 1.293(10) . . yes
N2 C8 1.486(9) . . yes
C1 C2 1.409(10) . . no
C1 C6 1.398(11) . . no
C2 C3 1.382(16) . . no
C3 C4 1.352(18) . . no
C4 C5 1.388(17) . . no
C5 C6 1.433(13) . . no
C6 C7 1.417(10) . . no
C8 C9 1.486(11) . . no
C10 C11 1.411(12) . . no
C11 C12 1.513(10) . . no
C13 C14 1.434(8) . . no
C14 C15 1.420(9) . . no
C14 C19 1.428(8) . . no
C15 C16 1.376(10) . . no
C16 C17 1.371(10) . . no
C17 C18 1.367(10) . . no
C18 C19 1.408(8) . . no

loop_
_geom_torsion_atom_site_label_1
_geom_torsion_atom_site_label_2
_geom_torsion_atom_site_label_3
_geom_torsion_atom_site_label_4
_geom_torsion
_geom_torsion_site_symmetry_1
_geom_torsion_site_symmetry_2
_geom_torsion_site_symmetry_3
_geom_torsion_site_symmetry_4
_geom_torsion_publ_flag
O2 Cu O1 C19 118.2(5) . . . . no
N1 Cu O1 C19 15.3(5) . . . . no
N2 Cu O1 C19 -137.1(5) . . . . no
O1 Cu O2 C1 114.6(6) . . . . no
N1 Cu O2 C1 -142.3(5) . . . . no
N2 Cu O2 C1 10.2(5) . . . . no
O1 Cu N1 C12 171.7(4) . . . . no
O1 Cu N1 C13 -11.9(5) . . . . no
O2 Cu N1 C12 21.1(5) . . . . no
O2 Cu N1 C13 -162.4(5) . . . . no
N2 Cu N1 C12 -84.4(8) . . . . no
N2 Cu N1 C13 92.1(7) . . . . no
O1 Cu N2 C7 -158.8(5) . . . . no
O1 Cu N2 C8 20.9(5) . . . . no
O2 Cu N2 C7 -8.0(6) . . . . no
O2 Cu N2 C8 171.6(5) . . . . no
N1 Cu N2 C7 97.2(8) . . . . no
N1 Cu N2 C8 -83.2(8) . . . . no
Cu O1 C19 C14 -12.2(8) . . . . no
Cu O1 C19 C18 167.5(4) . . . . no
Cu O2 C1 C2 175.2(4) . . . . no
Cu O2 C1 C6 -6.2(8) . . . . no
Cu N1 C12 C11 64.3(7) . . . . no
C13 N1 C12 C11 -112.4(7) . . . . no
Cu N1 C13 C14 6.0(9) . . . . no
C12 N1 C13 C14 -177.5(6) . . . . no
Cu N2 C7 C6 2.3(10) . . . . no
C8 N2 C7 C6 -177.3(7) . . . . no
Cu N2 C8 C9 69.5(7) . . . . no
C7 N2 C8 C9 -110.9(7) . . . . no
O2 C1 C2 C3 179.4(7) . . . . no
C6 C1 C2 C3 0.7(10) . . . . no
O2 C1 C6 C5 179.8(6) . . . . no
O2 C1 C6 C7 -3.2(10) . . . . no
C2 C1 C6 C5 -1.7(9) . . . . no
C2 C1 C6 C7 175.4(6) . . . . no
C1 C2 C3 C4 0.5(13) . . . . no
C2 C3 C4 C5 -0.7(14) . . . . no
C3 C4 C5 C6 -0.3(14) . . . . no
C4 C5 C6 C1 1.5(11) . . . . no
C4 C5 C6 C7 -175.8(8) . . . . no
C1 C6 C7 N2 5.1(12) . . . . no
C5 C6 C7 N2 -177.7(7) . . . . no
C10 C11 C12 N1 62.1(9) . . . . no
N1 C13 C14 C15 -178.1(6) . . . . no
N1 C13 C14 C19 1.9(10) . . . . no
C13 C14 C15 C16 -179.9(6) . . . . no
C19 C14 C15 C16 0.1(9) . . . . no
C13 C14 C19 O1 1.0(9) . . . . no
C13 C14 C19 C18 -178.7(6) . . . . no
C15 C14 C19 O1 -179.1(5) . . . . no
C15 C14 C19 C18 1.3(8) . . . . no
C14 C15 C16 C17 -0.8(11) . . . . no
C15 C16 C17 C18 0.2(11) . . . . no
C16 C17 C18 C19 1.3(11) . . . . no
C17 C18 C19 O1 178.4(6) . . . . no
C17 C18 C19 C14 -2.0(9) . . . . no
